data_7151336
loop_
_publ_author_name
'Helm, Matthew D.'
'Plant, Andrew'
'Harrity, Joseph P. A.'

_publ_section_title
;
 A novel approach to functionalised pyridazinone arrays.
;
_journal_issue 23
_journal_name_full 'Organic &amp; biomolecular chemistry'
_journal_page_first 4278
_journal_page_last 4280
_journal_paper_doi 10.1039/b613223e
_journal_volume 4
_journal_year 2006
_chemical_formula_sum 'C21 H18 Cl N3 O4'
_chemical_formula_weight 411.83
_chemical_name_systematic
;
?
;
_space_group_IT_number 85
_symmetry_cell_setting tetragonal
_symmetry_space_group_name_Hall '-P 4a'
_symmetry_space_group_name_H-M 'P 4/n :2'
_atom_sites_solution_hydrogens geom
_atom_sites_solution_primary direct
_atom_sites_solution_secondary difmap
_audit_creation_method SHELXL-97
_cell_angle_alpha 90.00
_cell_angle_beta 90.00
_cell_angle_gamma 90.00
_cell_formula_units_Z 8
_cell_length_a 25.7394(10)
_cell_length_b 25.7394(10)
_cell_length_c 5.9168(6)
_cell_measurement_reflns_used 3469
_cell_measurement_temperature 150(2)
_cell_measurement_theta_max 19.83
_cell_measurement_theta_min 2.24
_cell_volume 3920.0(5)
_computing_cell_refinement 'Bruker SMART'
_computing_data_collection 'Bruker SMART'
_computing_data_reduction 'Bruker SAINT'
_computing_molecular_graphics 'Bruker SHELXTL'
_computing_publication_material 'Bruker SHELXTL'
_computing_structure_refinement 'SHELXL-97 (Sheldrick, 1997)'
_computing_structure_solution 'SHELXS-97 (Sheldrick, 1990)'
_diffrn_ambient_temperature 150(2)
_diffrn_detector_area_resol_mean 100
_diffrn_measured_fraction_theta_full 1.000
_diffrn_measured_fraction_theta_max 1.000
_diffrn_measurement_device_type 'CCD area detector'
_diffrn_measurement_method 'phi and omega scans'
_diffrn_radiation_monochromator graphite
_diffrn_radiation_source 'fine-focus sealed tube'
_diffrn_radiation_type MoK\a
_diffrn_radiation_wavelength 0.71073
_diffrn_reflns_av_R_equivalents 0.1151
_diffrn_reflns_av_sigmaI/netI 0.0488
_diffrn_reflns_limit_h_max 30
_diffrn_reflns_limit_h_min -30
_diffrn_reflns_limit_k_max 30
_diffrn_reflns_limit_k_min -30
_diffrn_reflns_limit_l_max 7
_diffrn_reflns_limit_l_min -7
_diffrn_reflns_number 53474
_diffrn_reflns_theta_full 25.00
_diffrn_reflns_theta_max 25.00
_diffrn_reflns_theta_min 1.58
_diffrn_standards_decay_% 0
_diffrn_standards_number 0
_exptl_absorpt_coefficient_mu 0.228
_exptl_absorpt_correction_T_max 0.9864
_exptl_absorpt_correction_T_min 0.9600
_exptl_absorpt_correction_type multi-scan
_exptl_absorpt_process_details SADABS
_exptl_crystal_colour COLOURLESS
_exptl_crystal_density_diffrn 1.396
_exptl_crystal_density_method 'not measured'
_exptl_crystal_description NEEDLE
_exptl_crystal_F_000 1712
_exptl_crystal_size_max 0.18
_exptl_crystal_size_mid 0.08
_exptl_crystal_size_min 0.06
_refine_diff_density_max 0.340
_refine_diff_density_min -0.396
_refine_diff_density_rms 0.053
_refine_ls_extinction_method none
_refine_ls_goodness_of_fit_ref 1.027
_refine_ls_hydrogen_treatment constr
_refine_ls_matrix_type full
_refine_ls_number_parameters 263
_refine_ls_number_reflns 3445
_refine_ls_number_restraints 0
_refine_ls_restrained_S_all 1.027
_refine_ls_R_factor_all 0.0801
_refine_ls_R_factor_gt 0.0450
_refine_ls_shift/su_max 0.001
_refine_ls_shift/su_mean 0.000
_refine_ls_structure_factor_coef Fsqd
_refine_ls_weighting_details 'calc w=1/[\s^2^(Fo^2^)+(0.0469P)^2^+2.7885P] where P=(Fo^2^+2Fc^2^)/3'
_refine_ls_weighting_scheme calc
_refine_ls_wR_factor_gt 0.0966
_refine_ls_wR_factor_ref 0.1143
_reflns_number_gt 2407
_reflns_number_total 3445
_reflns_threshold_expression >2sigma(I)
_cod_data_source_file b613223e.txt
_cod_data_source_block ohj84
_cod_depositor_comments
;
The following automatic conversions were performed:
'_symmetry_cell_setting' value 'Tetragonal' changed to 'tetragonal'
according to '/home/saulius/struct/CIF-dictionaries/cif_core.dic'
dictionary named 'cif_core.dic' version 2.4.1 from
2010-06-29.

'_exptl_absorpt_correction_type' value 'MULTI-SCAN' changed
to 'multi-scan' according to
'/home/saulius/struct/CIF-dictionaries/cif_core.dic' dictionary named
'cif_core.dic' version 2.4.1 from 2010-06-29.

Automatic conversion script
Id: cif_fix_enum 1527 2010-12-29 10:47:43Z saulius 
;
_cod_original_sg_symbol_H-M P4/n
_cod_database_code 7151336

loop_
_symmetry_equiv_pos_as_xyz
'x, y, z'
'-x+1/2, -y+1/2, z'
'-y+1/2, x, z'
'y, -x+1/2, z'
'-x, -y, -z'
'x-1/2, y-1/2, -z'
'y-1/2, -x, -z'
'-y, x-1/2, -z'

loop_
_atom_site_label
_atom_site_type_symbol
_atom_site_fract_x
_atom_site_fract_y
_atom_site_fract_z
_atom_site_U_iso_or_equiv
_atom_site_adp_type
_atom_site_occupancy
_atom_site_symmetry_multiplicity
_atom_site_calc_flag
_atom_site_refinement_flags
_atom_site_disorder_assembly
_atom_site_disorder_group
Cl1 Cl 1.07694(3) 0.29855(3) 0.29056(13) 0.0377(2) Uani 1 1 d . . .
N1 N 1.00185(9) 0.32784(8) 0.5440(4) 0.0261(5) Uani 1 1 d . . .
N2 N 0.96464(8) 0.32339(8) 0.7017(4) 0.0242(5) Uani 1 1 d . . .
N3 N 0.92711(9) -0.04133(9) 1.2129(4) 0.0273(5) Uani 1 1 d . . .
O1 O 0.97804(7) 0.18745(6) 0.8654(3) 0.0211(4) Uani 1 1 d . . .
O2 O 0.93255(7) 0.15901(7) 0.5636(3) 0.0278(5) Uani 1 1 d . . .
O3 O 0.95222(7) -0.04921(7) 1.3854(3) 0.0320(5) Uani 1 1 d . . .
O4 O 0.89687(9) -0.07288(8) 1.1317(4) 0.0430(6) Uani 1 1 d . . .
C1 C 1.03042(10) 0.28668(10) 0.4954(5) 0.0244(6) Uani 1 1 d . . .
C2 C 0.95664(10) 0.27815(9) 0.8069(4) 0.0200(6) Uani 1 1 d . . .
C3 C 0.98661(10) 0.23446(9) 0.7518(4) 0.0200(6) Uani 1 1 d . . .
C4 C 1.02505(10) 0.23717(10) 0.5898(5) 0.0229(6) Uani 1 1 d . . .
C5 C 0.94936(10) 0.15089(10) 0.7491(5) 0.0208(6) Uani 1 1 d . . .
C6 C 0.94420(9) 0.10180(10) 0.8783(4) 0.0195(6) Uani 1 1 d . . .
C7 C 0.91479(10) 0.06251(10) 0.7784(4) 0.0213(6) Uani 1 1 d . . .
H7 H 0.8986 0.0681 0.6362 0.026 Uiso 1 1 calc R . .
C8 C 0.90932(10) 0.01513(10) 0.8884(4) 0.0221(6) Uani 1 1 d . . .
H8 H 0.8896 -0.0122 0.8228 0.027 Uiso 1 1 calc R . .
C9 C 0.93323(10) 0.00884(9) 1.0955(4) 0.0206(6) Uani 1 1 d . . .
C10 C 0.96248(10) 0.04727(10) 1.1983(5) 0.0217(6) Uani 1 1 d . . .
H10 H 0.9785 0.0415 1.3409 0.026 Uiso 1 1 calc R . .
C11 C 0.96770(10) 0.09431(10) 1.0872(4) 0.0213(6) Uani 1 1 d . . .
H11 H 0.9874 0.1215 1.1538 0.026 Uiso 1 1 calc R . .
C12 C 0.91371(10) 0.27894(9) 0.9749(4) 0.0201(6) Uani 1 1 d . . .
C13 C 0.91582(10) 0.25135(10) 1.1786(4) 0.0216(6) Uani 1 1 d . . .
H13 H 0.9449 0.2298 1.2104 0.026 Uiso 1 1 calc R . .
C14 C 0.87587(10) 0.25537(10) 1.3338(5) 0.0241(6) Uani 1 1 d . . .
H14 H 0.8777 0.2368 1.4723 0.029 Uiso 1 1 calc R . .
C15 C 0.83299(10) 0.28648(10) 1.2878(5) 0.0264(6) Uani 1 1 d . . .
H15 H 0.8055 0.2891 1.3944 0.032 Uiso 1 1 calc R . .
C16 C 0.83052(11) 0.31352(10) 1.0869(5) 0.0271(6) Uani 1 1 d . . .
H16 H 0.8011 0.3347 1.0552 0.033 Uiso 1 1 calc R . .
C17 C 0.87039(10) 0.31016(10) 0.9310(5) 0.0241(6) Uani 1 1 d . . .
H17 H 0.8684 0.3291 0.7936 0.029 Uiso 1 1 calc R . .
C18 C 1.05840(11) 0.19155(11) 0.5194(5) 0.0304(7) Uani 1 1 d . . .
H18A H 1.0612 0.1913 0.3525 0.036 Uiso 1 1 calc R . .
H18B H 1.0409 0.1590 0.5658 0.036 Uiso 1 1 calc R . .
C19 C 1.11307(11) 0.19212(12) 0.6195(5) 0.0376(8) Uani 1 1 d . . .
H19A H 1.1316 0.1603 0.5710 0.045 Uiso 1 1 calc R . .
H19B H 1.1322 0.2223 0.5578 0.045 Uiso 1 1 calc R . .
C20 C 1.11394(12) 0.19494(12) 0.8712(6) 0.0400(8) Uani 1 1 d . . .
H20A H 1.0908 0.1677 0.9333 0.048 Uiso 1 1 calc R . .
H20B H 1.1002 0.2291 0.9196 0.048 Uiso 1 1 calc R . .
C21 C 1.16864(13) 0.18764(13) 0.9686(7) 0.0542(10) Uani 1 1 d . . .
H21A H 1.1815 0.1530 0.9293 0.081 Uiso 1 1 calc R . .
H21B H 1.1674 0.1913 1.1334 0.081 Uiso 1 1 calc R . .
H21C H 1.1919 0.2140 0.9054 0.081 Uiso 1 1 calc R . .

loop_
_atom_site_aniso_label
_atom_site_aniso_U_11
_atom_site_aniso_U_22
_atom_site_aniso_U_33
_atom_site_aniso_U_23
_atom_site_aniso_U_13
_atom_site_aniso_U_12
Cl1 0.0395(4) 0.0345(4) 0.0392(5) 0.0121(4) 0.0150(4) 0.0031(3)
N1 0.0291(13) 0.0231(12) 0.0261(13) 0.0021(10) -0.0002(11) -0.0031(10)
N2 0.0260(12) 0.0203(12) 0.0263(13) 0.0005(10) -0.0010(11) -0.0009(10)
N3 0.0303(13) 0.0236(13) 0.0281(14) 0.0044(11) 0.0010(11) 0.0030(11)
O1 0.0257(10) 0.0159(9) 0.0218(10) 0.0027(8) -0.0006(8) -0.0013(8)
O2 0.0347(11) 0.0248(10) 0.0240(11) 0.0035(8) -0.0068(9) -0.0021(9)
O3 0.0326(11) 0.0312(11) 0.0321(12) 0.0108(9) -0.0087(10) 0.0024(9)
O4 0.0586(15) 0.0276(12) 0.0428(14) 0.0062(10) -0.0160(12) -0.0179(11)
C1 0.0243(15) 0.0240(15) 0.0249(15) 0.0027(12) 0.0007(12) -0.0034(12)
C2 0.0223(14) 0.0179(13) 0.0197(14) -0.0002(11) -0.0056(11) -0.0012(11)
C3 0.0239(14) 0.0159(13) 0.0201(14) 0.0015(11) -0.0044(12) -0.0016(11)
C4 0.0228(14) 0.0208(14) 0.0250(15) -0.0008(12) -0.0009(12) -0.0008(11)
C5 0.0185(13) 0.0191(14) 0.0250(15) -0.0024(12) 0.0004(12) 0.0030(11)
C6 0.0173(13) 0.0205(14) 0.0208(14) 0.0021(11) 0.0018(11) 0.0028(11)
C7 0.0201(13) 0.0241(14) 0.0197(14) 0.0029(12) -0.0016(11) 0.0038(11)
C8 0.0212(14) 0.0196(14) 0.0254(15) -0.0034(12) -0.0006(12) -0.0005(11)
C9 0.0205(14) 0.0185(14) 0.0228(15) 0.0025(11) 0.0035(12) 0.0032(11)
C10 0.0206(14) 0.0228(14) 0.0217(14) 0.0004(12) -0.0025(12) 0.0027(11)
C11 0.0203(14) 0.0206(14) 0.0230(14) -0.0017(12) -0.0013(12) -0.0018(11)
C12 0.0225(14) 0.0161(13) 0.0217(14) -0.0030(11) -0.0027(12) -0.0005(11)
C13 0.0208(14) 0.0220(14) 0.0220(14) -0.0013(12) -0.0038(12) 0.0007(11)
C14 0.0260(15) 0.0228(14) 0.0236(15) -0.0001(12) -0.0028(12) -0.0006(12)
C15 0.0277(15) 0.0269(15) 0.0247(15) -0.0025(13) 0.0037(13) 0.0012(12)
C16 0.0242(15) 0.0264(15) 0.0307(16) -0.0002(13) -0.0018(13) 0.0050(12)
C17 0.0311(16) 0.0168(13) 0.0244(15) 0.0017(12) -0.0030(12) 0.0008(12)
C18 0.0359(17) 0.0268(16) 0.0284(17) 0.0037(13) 0.0107(13) 0.0048(13)
C19 0.0302(17) 0.0310(17) 0.051(2) 0.0114(15) 0.0116(15) 0.0061(13)
C20 0.0357(18) 0.0288(17) 0.056(2) -0.0063(16) -0.0056(16) 0.0044(14)
C21 0.043(2) 0.040(2) 0.080(3) 0.0079(19) -0.017(2) 0.0074(16)

loop_
_atom_type_symbol
_atom_type_description
_atom_type_scat_dispersion_real
_atom_type_scat_dispersion_imag
_atom_type_scat_source
C C 0.0033 0.0016 'International Tables Vol C Tables 4.2.6.8 and 6.1.1.4'
H H 0.0000 0.0000 'International Tables Vol C Tables 4.2.6.8 and 6.1.1.4'
N N 0.0061 0.0033 'International Tables Vol C Tables 4.2.6.8 and 6.1.1.4'
O O 0.0106 0.0060 'International Tables Vol C Tables 4.2.6.8 and 6.1.1.4'
Cl Cl 0.1484 0.1585 'International Tables Vol C Tables 4.2.6.8 and 6.1.1.4'

loop_
_geom_angle_atom_site_label_1
_geom_angle_atom_site_label_2
_geom_angle_atom_site_label_3
_geom_angle
_geom_angle_site_symmetry_1
_geom_angle_site_symmetry_3
_geom_angle_publ_flag
C1 N1 N2 118.7(2) . . ?
C2 N2 N1 120.5(2) . . ?
O4 N3 O3 123.6(2) . . ?
O4 N3 C9 117.7(2) . . ?
O3 N3 C9 118.8(2) . . ?
C5 O1 C3 115.72(19) . . ?
N1 C1 C4 126.1(2) . . ?
N1 C1 Cl1 113.3(2) . . ?
C4 C1 Cl1 120.6(2) . . ?
N2 C2 C3 120.4(2) . . ?
N2 C2 C12 114.5(2) . . ?
C3 C2 C12 125.1(2) . . ?
C4 C3 O1 119.3(2) . . ?
C4 C3 C2 121.0(2) . . ?
O1 C3 C2 119.6(2) . . ?
C3 C4 C1 113.2(2) . . ?
C3 C4 C18 124.0(2) . . ?
C1 C4 C18 122.8(2) . . ?
O2 C5 O1 122.1(2) . . ?
O2 C5 C6 126.1(2) . . ?
O1 C5 C6 111.9(2) . . ?
C11 C6 C7 120.8(2) . . ?
C11 C6 C5 122.5(2) . . ?
C7 C6 C5 116.7(2) . . ?
C8 C7 C6 119.6(2) . . ?
C8 C7 H7 120.2 . . ?
C6 C7 H7 120.2 . . ?
C9 C8 C7 118.2(2) . . ?
C9 C8 H8 120.9 . . ?
C7 C8 H8 120.9 . . ?
C8 C9 C10 123.3(2) . . ?
C8 C9 N3 118.2(2) . . ?
C10 C9 N3 118.5(2) . . ?
C11 C10 C9 118.0(2) . . ?
C11 C10 H10 121.0 . . ?
C9 C10 H10 121.0 . . ?
C10 C11 C6 120.1(2) . . ?
C10 C11 H11 119.9 . . ?
C6 C11 H11 119.9 . . ?
C17 C12 C13 118.8(2) . . ?
C17 C12 C2 118.4(2) . . ?
C13 C12 C2 122.7(2) . . ?
C14 C13 C12 120.3(2) . . ?
C14 C13 H13 119.8 . . ?
C12 C13 H13 119.8 . . ?
C13 C14 C15 120.3(3) . . ?
C13 C14 H14 119.9 . . ?
C15 C14 H14 119.9 . . ?
C16 C15 C14 119.7(3) . . ?
C16 C15 H15 120.1 . . ?
C14 C15 H15 120.1 . . ?
C15 C16 C17 120.6(3) . . ?
C15 C16 H16 119.7 . . ?
C17 C16 H16 119.7 . . ?
C16 C17 C12 120.3(3) . . ?
C16 C17 H17 119.9 . . ?
C12 C17 H17 119.9 . . ?
C4 C18 C19 114.1(2) . . ?
C4 C18 H18A 108.7 . . ?
C19 C18 H18A 108.7 . . ?
C4 C18 H18B 108.7 . . ?
C19 C18 H18B 108.7 . . ?
H18A C18 H18B 107.6 . . ?
C20 C19 C18 113.7(3) . . ?
C20 C19 H19A 108.8 . . ?
C18 C19 H19A 108.8 . . ?
C20 C19 H19B 108.8 . . ?
C18 C19 H19B 108.8 . . ?
H19A C19 H19B 107.7 . . ?
C19 C20 C21 112.5(3) . . ?
C19 C20 H20A 109.1 . . ?
C21 C20 H20A 109.1 . . ?
C19 C20 H20B 109.1 . . ?
C21 C20 H20B 109.1 . . ?
H20A C20 H20B 107.8 . . ?
C20 C21 H21A 109.5 . . ?
C20 C21 H21B 109.5 . . ?
H21A C21 H21B 109.5 . . ?
C20 C21 H21C 109.5 . . ?
H21A C21 H21C 109.5 . . ?
H21B C21 H21C 109.5 . . ?

loop_
_geom_bond_atom_site_label_1
_geom_bond_atom_site_label_2
_geom_bond_distance
_geom_bond_site_symmetry_2
_geom_bond_publ_flag
Cl1 C1 1.731(3) . ?
N1 C1 1.321(3) . ?
N1 N2 1.342(3) . ?
N2 C2 1.336(3) . ?
N3 O4 1.223(3) . ?
N3 O3 1.225(3) . ?
N3 C9 1.475(3) . ?
O1 C5 1.380(3) . ?
O1 C3 1.402(3) . ?
O2 C5 1.198(3) . ?
C1 C4 1.398(4) . ?
C2 C3 1.402(3) . ?
C2 C12 1.487(4) . ?
C3 C4 1.379(4) . ?
C4 C18 1.513(4) . ?
C5 C6 1.482(3) . ?
C6 C11 1.390(4) . ?
C6 C7 1.394(4) . ?
C7 C8 1.389(4) . ?
C7 H7 0.9500 . ?
C8 C9 1.381(4) . ?
C8 H8 0.9500 . ?
C9 C10 1.384(3) . ?
C10 C11 1.385(3) . ?
C10 H10 0.9500 . ?
C11 H11 0.9500 . ?
C12 C17 1.399(4) . ?
C12 C13 1.400(3) . ?
C13 C14 1.382(4) . ?
C13 H13 0.9500 . ?
C14 C15 1.390(4) . ?
C14 H14 0.9500 . ?
C15 C16 1.379(4) . ?
C15 H15 0.9500 . ?
C16 C17 1.382(4) . ?
C16 H16 0.9500 . ?
C17 H17 0.9500 . ?
C18 C19 1.527(4) . ?
C18 H18A 0.9900 . ?
C18 H18B 0.9900 . ?
C19 C20 1.491(4) . ?
C19 H19A 0.9900 . ?
C19 H19B 0.9900 . ?
C20 C21 1.533(4) . ?
C20 H20A 0.9900 . ?
C20 H20B 0.9900 . ?
C21 H21A 0.9800 . ?
C21 H21B 0.9800 . ?
C21 H21C 0.9800 . ?

loop_
_cod_related_entry_id
_cod_related_entry_database
_cod_related_entry_code
1 ChemSpider 21141049
